data_2018274
loop_
_publ_author_name
'Thakuria, Ranjit'
'Nangia, Ashwini'

_publ_section_title
;
 Polymorphic form IV of olanzapine
;
_journal_coeditor_code EG3078
_journal_issue 11
_journal_name_full 'Acta Crystallographica Section C'
_journal_page_first o461
_journal_page_last o463
_journal_paper_doi 10.1107/S0108270111043952
_journal_volume 67
_journal_year 2011
_chemical_formula_iupac 'C17 H20 N4 S'
_chemical_formula_moiety 'C17 H20 N4 S'
_chemical_formula_sum 'C17 H20 N4 S'
_chemical_formula_weight 312.44
_chemical_name_common olanzapine
_chemical_name_systematic
;
2-Methyl-4-(4-methylpiperazin-1-yl)-10<i>H</i>-
thieno[2,3-<i>b</i>][1,5]benzodiazepin
;
_space_group_IT_number 14
_symmetry_cell_setting monoclinic
_symmetry_space_group_name_Hall '-P 2ybc'
_symmetry_space_group_name_H-M 'P 1 21/c 1'
_atom_sites_solution_hydrogens geom
_atom_sites_solution_primary direct
_atom_sites_solution_secondary difmap
_cell_angle_alpha 90
_cell_angle_beta 98.0230(10)
_cell_angle_gamma 90
_cell_formula_units_Z 4
_cell_length_a 9.9130(8)
_cell_length_b 16.5329(13)
_cell_length_c 9.9992(8)
_cell_measurement_reflns_used 5126
_cell_measurement_temperature 298(2)
_cell_measurement_theta_max 26.04
_cell_measurement_theta_min 2.40
_cell_volume 1622.7(2)
_computing_cell_refinement 'SMART (Bruker, 2002)'
_computing_data_collection 'SMART (Bruker, 2002)'
_computing_data_reduction 'SAINT (Bruker, 2002)'
_computing_molecular_graphics 'SHELXTL (Sheldrick, 2008)'
_computing_publication_material 'PLATON (Spek, 2009)'
_computing_structure_refinement 'SHELXL97 (Sheldrick, 2008)'
_computing_structure_solution 'SHELXS97 (Sheldrick, 2008)'
_diffrn_ambient_temperature 298(2)
_diffrn_measured_fraction_theta_full 1.000
_diffrn_measured_fraction_theta_max 1.000
_diffrn_measurement_device_type 'CCD area detector'
_diffrn_measurement_method '\f and \w'
_diffrn_radiation_monochromator graphite
_diffrn_radiation_source 'fine-focus sealed tube'
_diffrn_radiation_type MoK\a
_diffrn_radiation_wavelength 0.71073
_diffrn_reflns_av_R_equivalents 0.0259
_diffrn_reflns_av_sigmaI/netI 0.0184
_diffrn_reflns_limit_h_max 12
_diffrn_reflns_limit_h_min -12
_diffrn_reflns_limit_k_max 20
_diffrn_reflns_limit_k_min -20
_diffrn_reflns_limit_l_max 12
_diffrn_reflns_limit_l_min -12
_diffrn_reflns_number 16674
_diffrn_reflns_reduction_process
;
;
_diffrn_reflns_theta_full 26.04
_diffrn_reflns_theta_max 26.04
_diffrn_reflns_theta_min 2.07
_exptl_absorpt_coefficient_mu 0.202
_exptl_absorpt_correction_T_max 0.961
_exptl_absorpt_correction_T_min 0.942
_exptl_absorpt_correction_type multi-scan
_exptl_absorpt_process_details '(SADABS; Sheldrick, 2003)'
_exptl_crystal_colour yellow
_exptl_crystal_density_diffrn 1.279
_exptl_crystal_density_method 'not measured'
_exptl_crystal_description block
_exptl_crystal_F_000 664
_exptl_crystal_size_max 0.300
_exptl_crystal_size_mid 0.300
_exptl_crystal_size_min 0.200
_refine_diff_density_max 0.286
_refine_diff_density_min -0.228
_refine_ls_extinction_method none
_refine_ls_goodness_of_fit_ref 1.117
_refine_ls_hydrogen_treatment mixed
_refine_ls_matrix_type full
_refine_ls_number_parameters 205
_refine_ls_number_reflns 3202
_refine_ls_number_restraints 0
_refine_ls_restrained_S_all 1.117
_refine_ls_R_factor_all 0.0506
_refine_ls_R_factor_gt 0.0466
_refine_ls_shift/su_max 0.005
_refine_ls_shift/su_mean 0.000
_refine_ls_structure_factor_coef Fsqd
_refine_ls_weighting_details 'calc w = 1/[\s^2^(Fo^2^)+(0.0543P)^2^+0.6929P] where P=(Fo^2^+2Fc^2^)/3'
_refine_ls_weighting_scheme calc
_refine_ls_wR_factor_gt 0.1164
_refine_ls_wR_factor_ref 0.1192
_reflns_number_gt 2963
_reflns_number_total 3202
_reflns_threshold_expression I>2\s(I)
_cod_data_source_file eg3078.cif
_cod_data_source_block I
_cod_original_sg_symbol_H-M 'P 21/c'
_cod_database_code 2018274
_cod_database_fobs_code 2018274

loop_
_symmetry_equiv_pos_site_id
_symmetry_equiv_pos_as_xyz
1 x,y,z
2 -x,1/2+y,1/2-z
3 -x,-y,-z
4 x,1/2-y,1/2+z

loop_
_atom_site_aniso_label
_atom_site_aniso_U_11
_atom_site_aniso_U_22
_atom_site_aniso_U_33
_atom_site_aniso_U_12
_atom_site_aniso_U_13
_atom_site_aniso_U_23
S1 0.0454(3) 0.0453(3) 0.0327(3) 0.0028(2) 0.0106(2) -0.0057(2)
N1 0.0334(8) 0.0422(8) 0.0306(8) 0.0020(6) 0.0050(6) 0.0007(6)
N2 0.0415(9) 0.0349(8) 0.0420(9) -0.0020(7) 0.0080(7) -0.0047(7)
N3 0.0315(8) 0.0505(9) 0.0306(8) 0.0027(6) 0.0068(6) -0.0070(7)
N4 0.0432(9) 0.0439(9) 0.0329(8) -0.0062(7) 0.0035(7) -0.0012(7)
C1 0.0334(9) 0.0404(10) 0.0318(9) -0.0008(7) 0.0061(7) 0.0078(7)
C2 0.0376(10) 0.0369(9) 0.0336(9) -0.0022(7) 0.0056(7) 0.0060(7)
C3 0.0359(9) 0.0364(9) 0.0302(9) 0.0056(7) 0.0060(7) 0.0007(7)
C4 0.0327(9) 0.0370(9) 0.0288(8) 0.0022(7) 0.0047(7) 0.0004(7)
C5 0.0343(9) 0.0329(9) 0.0283(8) 0.0044(7) 0.0049(7) 0.0017(7)
C6 0.0374(9) 0.0400(10) 0.0314(9) -0.0018(7) 0.0050(7) 0.0012(7)
C7 0.0363(9) 0.0455(10) 0.0327(9) 0.0023(8) 0.0055(7) 0.0042(8)
C8 0.0540(13) 0.0667(14) 0.0403(11) -0.0028(10) 0.0165(9) 0.0061(10)
C9 0.0491(12) 0.0516(12) 0.0412(11) -0.0093(9) 0.0020(9) -0.0002(9)
C10 0.0388(11) 0.0764(16) 0.0533(13) -0.0110(10) -0.0037(9) 0.0045(12)
C11 0.0327(10) 0.0801(16) 0.0557(13) 0.0048(10) 0.0065(9) 0.0114(12)
C12 0.0394(10) 0.0561(12) 0.0409(10) 0.0044(9) 0.0104(8) 0.0048(9)
C13 0.0322(9) 0.0505(11) 0.0348(9) 0.0044(8) 0.0059(7) -0.0028(8)
C14 0.0393(10) 0.0592(13) 0.0359(10) -0.0056(9) 0.0077(8) -0.0001(9)
C15 0.0509(12) 0.0480(11) 0.0349(10) 0.0054(9) 0.0071(8) -0.0045(8)
C16 0.0355(10) 0.0571(12) 0.0324(9) 0.0013(8) 0.0075(7) -0.0064(8)
C17 0.0703(16) 0.0553(14) 0.0555(14) -0.0195(12) 0.0041(11) -0.0049(11)

loop_
_atom_site_type_symbol
_atom_site_label
_atom_site_fract_x
_atom_site_fract_y
_atom_site_fract_z
_atom_site_U_iso_or_equiv
_atom_site_thermal_displace_type
_atom_site_calc_flag
_atom_site_refinement_flags
_atom_site_occupancy
S S1 0.40573(5) 0.19412(3) 0.25828(5) 0.0407(2) Uani . . 1.000
N N1 0.60588(15) 0.13996(9) -0.13305(14) 0.0354(5) Uani . . 1.000
N N2 0.58482(16) 0.25183(10) 0.09664(17) 0.0393(5) Uani . . 1.000
N N3 0.39428(15) 0.08739(10) -0.20153(15) 0.0373(5) Uani . . 1.000
N N4 0.21058(16) -0.00388(10) -0.38737(15) 0.0402(5) Uani . . 1.000
C C1 0.71583(18) 0.16340(11) -0.03516(18) 0.0351(5) Uani . . 1.000
C C2 0.71107(18) 0.21911(11) 0.06962(18) 0.0360(5) Uani . . 1.000
C C3 0.48458(18) 0.19517(10) 0.11415(17) 0.0340(5) Uani . . 1.000
C C4 0.44100(17) 0.13255(11) 0.03005(17) 0.0328(5) Uani . . 1.000
C C5 0.48642(17) 0.12223(10) -0.10305(17) 0.0318(5) Uani . . 1.000
C C6 0.34527(18) 0.08211(11) 0.08539(18) 0.0363(5) Uani . . 1.000
C C7 0.31347(18) 0.10787(12) 0.20525(18) 0.0381(5) Uani . . 1.000
C C8 0.2159(2) 0.07292(15) 0.2909(2) 0.0527(7) Uani . . 1.000
C C9 0.8306(2) 0.24460(13) 0.1468(2) 0.0477(7) Uani . . 1.000
C C10 0.9558(2) 0.21593(16) 0.1236(2) 0.0571(8) Uani . . 1.000
C C11 0.9623(2) 0.15930(16) 0.0242(2) 0.0561(8) Uani . . 1.000
C C12 0.8438(2) 0.13368(13) -0.0541(2) 0.0450(6) Uani . . 1.000
C C13 0.24802(18) 0.10372(12) -0.22012(19) 0.0391(6) Uani . . 1.000
C C14 0.1691(2) 0.02767(13) -0.26309(19) 0.0446(6) Uani . . 1.000
C C15 0.3566(2) -0.01971(12) -0.3664(2) 0.0445(6) Uani . . 1.000
C C16 0.43736(19) 0.05594(13) -0.32484(18) 0.0414(6) Uani . . 1.000
C C17 0.1354(3) -0.07709(14) -0.4323(2) 0.0608(8) Uani . . 1.000
H H2 0.596(2) 0.2877(13) 0.159(2) 0.043(6) Uiso . . 1.000
H H6 0.30820 0.03560 0.04250 0.0440 Uiso calc R 1.000
H H8A 0.13970 0.10880 0.29090 0.0790 Uiso calc R 1.000
H H8B 0.26090 0.06620 0.38170 0.0790 Uiso calc R 1.000
H H8C 0.18430 0.02130 0.25520 0.0790 Uiso calc R 1.000
H H9 0.82630 0.28190 0.21580 0.0570 Uiso calc R 1.000
H H10 1.03510 0.23470 0.17470 0.0690 Uiso calc R 1.000
H H11 1.04600 0.13830 0.00950 0.0670 Uiso calc R 1.000
H H12 0.84960 0.09550 -0.12140 0.0540 Uiso calc R 1.000
H H13A 0.22670 0.14520 -0.28840 0.0470 Uiso calc R 1.000
H H13B 0.22160 0.12350 -0.13620 0.0470 Uiso calc R 1.000
H H14A 0.18570 -0.01270 -0.19230 0.0530 Uiso calc R 1.000
H H14B 0.07230 0.03950 -0.27750 0.0530 Uiso calc R 1.000
H H15A 0.38380 -0.04060 -0.44930 0.0530 Uiso calc R 1.000
H H15B 0.37680 -0.06060 -0.29700 0.0530 Uiso calc R 1.000
H H16A 0.53390 0.04350 -0.30940 0.0500 Uiso calc R 1.000
H H16B 0.42180 0.09610 -0.39600 0.0500 Uiso calc R 1.000
H H17A 0.16170 -0.09480 -0.51630 0.0910 Uiso calc R 1.000
H H17B 0.03950 -0.06590 -0.44440 0.0910 Uiso calc R 1.000
H H17C 0.15560 -0.11870 -0.36560 0.0910 Uiso calc R 1.000

loop_
_atom_type_symbol
_atom_type_description
_atom_type_scat_dispersion_real
_atom_type_scat_dispersion_imag
_atom_type_scat_source
S S 0.1246 0.1234 'International Tables Vol C Tables 4.2.6.8 and 6.1.1.4'
N N 0.0061 0.0033 'International Tables Vol C Tables 4.2.6.8 and 6.1.1.4'
H H 0.0000 0.0000 'International Tables Vol C Tables 4.2.6.8 and 6.1.1.4'
C C 0.0033 0.0016 'International Tables Vol C Tables 4.2.6.8 and 6.1.1.4'

loop_
_geom_angle_atom_site_label_1
_geom_angle_atom_site_label_2
_geom_angle_atom_site_label_3
_geom_angle
_geom_angle_publ_flag
C3 S1 C7 91.93(8) no
C1 N1 C5 122.90(15) no
C2 N2 C3 115.43(15) no
C5 N3 C13 124.25(15) no
C5 N3 C16 120.85(15) no
C13 N3 C16 111.19(14) no
C14 N4 C15 109.52(15) no
C14 N4 C17 111.49(16) no
C15 N4 C17 110.48(17) no
C3 N2 H2 113.3(14) no
C2 N2 H2 111.9(13) no
N1 C1 C12 115.88(16) no
N1 C1 C2 126.51(16) no
C2 C1 C12 117.29(17) no
N2 C2 C9 118.99(17) no
N2 C2 C1 120.94(16) no
C1 C2 C9 120.06(17) no
S1 C3 C4 111.34(13) no
N2 C3 C4 127.00(16) no
S1 C3 N2 121.55(13) no
C5 C4 C6 125.77(16) no
C3 C4 C5 122.27(16) no
C3 C4 C6 111.93(15) no
N3 C5 C4 116.10(15) no
N1 C5 C4 125.99(15) no
N1 C5 N3 117.85(15) no
C4 C6 C7 114.14(16) no
S1 C7 C6 110.60(14) no
S1 C7 C8 119.86(14) no
C6 C7 C8 129.54(18) no
C2 C9 C10 121.44(19) no
C9 C10 C11 119.38(19) no
C10 C11 C12 119.75(19) no
C1 C12 C11 122.04(19) no
N3 C13 C14 110.34(16) no
N4 C14 C13 110.09(16) no
N4 C15 C16 111.61(16) no
N3 C16 C15 108.76(16) no
C4 C6 H6 123 no
C7 C6 H6 123 no
C7 C8 H8A 109 no
C7 C8 H8B 110 no
C7 C8 H8C 110 no
H8A C8 H8B 109 no
H8A C8 H8C 109 no
H8B C8 H8C 109 no
C2 C9 H9 119 no
C10 C9 H9 119 no
C9 C10 H10 120 no
C11 C10 H10 120 no
C10 C11 H11 120 no
C12 C11 H11 120 no
C1 C12 H12 119 no
C11 C12 H12 119 no
N3 C13 H13A 110 no
N3 C13 H13B 110 no
C14 C13 H13A 110 no
C14 C13 H13B 110 no
H13A C13 H13B 108 no
N4 C14 H14A 110 no
N4 C14 H14B 110 no
C13 C14 H14A 110 no
C13 C14 H14B 110 no
H14A C14 H14B 108 no
N4 C15 H15A 109 no
N4 C15 H15B 109 no
C16 C15 H15A 109 no
C16 C15 H15B 109 no
H15A C15 H15B 108 no
N3 C16 H16A 110 no
N3 C16 H16B 110 no
C15 C16 H16A 110 no
C15 C16 H16B 110 no
H16A C16 H16B 108 no
N4 C17 H17A 109 no
N4 C17 H17B 109 no
N4 C17 H17C 109 no
H17A C17 H17B 110 no
H17A C17 H17C 110 no
H17B C17 H17C 109 no

loop_
_geom_bond_atom_site_label_1
_geom_bond_atom_site_label_2
_geom_bond_distance
_geom_bond_publ_flag
S1 C3 1.7328(18) no
S1 C7 1.737(2) no
N1 C1 1.414(2) no
N1 C5 1.295(2) no
N2 C2 1.424(2) no
N2 C3 1.394(2) no
N3 C5 1.373(2) no
N3 C13 1.461(2) no
N3 C16 1.456(2) no
N4 C14 1.459(2) no
N4 C15 1.457(3) no
N4 C17 1.459(3) no
N2 H2 0.86(2) no
C1 C12 1.398(3) no
C1 C2 1.401(3) no
C2 C9 1.386(3) no
C3 C4 1.365(2) no
C4 C5 1.473(2) no
C4 C6 1.431(3) no
C6 C7 1.350(3) no
C7 C8 1.495(3) no
C9 C10 1.378(3) no
C10 C11 1.374(3) no
C11 C12 1.384(3) no
C13 C14 1.511(3) no
C15 C16 1.512(3) no
C6 H6 0.93 no
C8 H8A 0.96 no
C8 H8B 0.96 no
C8 H8C 0.96 no
C9 H9 0.93 no
C10 H10 0.93 no
C11 H11 0.93 no
C12 H12 0.93 no
C13 H13A 0.97 no
C13 H13B 0.97 no
C14 H14A 0.97 no
C14 H14B 0.97 no
C15 H15A 0.97 no
C15 H15B 0.97 no
C16 H16A 0.97 no
C16 H16B 0.97 no
C17 H17A 0.96 no
C17 H17B 0.96 no
C17 H17C 0.96 no

loop_
_geom_contact_atom_site_label_1
_geom_contact_atom_site_label_2
_geom_contact_distance
_geom_contact_site_symmetry_2
_geom_contact_publ_flag
S1 N1 3.4699(16) 4_555 no
S1 C5 3.3870(18) 4_555 no
S1 H15B 3.07 3_655 no
S1 H13A 3.19 4_555 no
N1 S1 3.4699(16) 4_554 no
N1 N2 3.224(2) 4_554 no
N2 N1 3.224(2) 4_555 no
N1 H2 2.39(2) 4_554 no
N4 H8B 2.69 1_554 no
C5 S1 3.3870(18) 4_554 no
C9 C12 3.592(3) 4_555 no
C12 C9 3.592(3) 4_554 no
C1 H9 3.00 4_554 no
C3 H15B 3.08 3_655 no
C7 H16A 3.03 3_655 no
C9 H17C 3.01 3_655 no
C9 H17A 2.96 2_654 no
C10 H8A 2.90 1_655 no
C11 H8A 3.10 1_655 no
C12 H9 2.68 4_554 no
C15 H8B 2.93 1_554 no
C16 H15A 3.07 3_654 no
C16 H2 3.04(2) 4_554 no
C17 H17B 3.09 3_554 no
H2 N1 2.39(2) 4_555 no
H2 C16 3.04(2) 4_555 no
H8A C10 2.90 1_455 no
H8A C11 3.10 1_455 no
H8A H10 2.53 1_455 no
H8B N4 2.69 1_556 no
H8B C15 2.93 1_556 no
H8B H16B 2.60 1_556 no
H8C H12 2.35 3_655 no
H9 C1 3.00 4_555 no
H9 C12 2.68 4_555 no
H9 H12 2.59 4_555 no
H10 H8A 2.53 1_655 no
H11 H13B 2.43 1_655 no
H12 H8C 2.35 3_655 no
H12 H9 2.59 4_554 no
H13A S1 3.19 4_554 no
H13B H11 2.43 1_455 no
H15A C16 3.07 3_654 no
H15B S1 3.07 3_655 no
H15B C3 3.08 3_655 no
H16A C7 3.03 3_655 no
H16B H8B 2.60 1_554 no
H16B H2 2.59 4_554 no
H17A C9 2.96 2_644 no
H17B C17 3.09 3_554 no
H17B H17B 2.52 3_554 no
H17C C9 3.01 3_655 no

loop_
_geom_hbond_atom_site_label_D
_geom_hbond_atom_site_label_H
_geom_hbond_atom_site_label_A
_geom_hbond_site_symmetry_A
_geom_hbond_distance_DH
_geom_hbond_distance_HA
_geom_hbond_distance_DA
_geom_hbond_angle_DHA
_geom_hbond_publ_flag
N2 H2 N1 4_555 0.86(2) 2.39(2) 3.224(2) 165(2) yes
C8 H8B N4 1_556 0.96 2.690(10) 3.466(2) 138 yes

loop_
_geom_torsion_atom_site_label_1
_geom_torsion_atom_site_label_2
_geom_torsion_atom_site_label_3
_geom_torsion_atom_site_label_4
_geom_torsion
_geom_torsion_publ_flag
C3 S1 C7 C6 1.07(15) no
C3 S1 C7 C8 -179.21(16) no
C7 S1 C3 N2 -176.25(15) no
C7 S1 C3 C4 0.33(14) no
C5 N1 C1 C12 141.50(18) no
C1 N1 C5 N3 -169.28(16) no
C5 N1 C1 C2 -45.3(3) no
C1 N1 C5 C4 7.8(3) no
C3 N2 C2 C9 -128.80(19) no
C2 N2 C3 C4 -51.1(3) no
C2 N2 C3 S1 124.87(15) no
C3 N2 C2 C1 52.7(2) no
C13 N3 C16 C15 -57.3(2) no
C16 N3 C13 C14 58.1(2) no
C13 N3 C5 N1 -143.71(17) no
C16 N3 C5 C4 -164.67(16) no
C5 N3 C16 C15 143.48(17) no
C5 N3 C13 C14 -143.57(17) no
C16 N3 C5 N1 12.7(3) no
C13 N3 C5 C4 39.0(2) no
C15 N4 C14 C13 57.9(2) no
C14 N4 C15 C16 -59.0(2) no
C17 N4 C15 C16 177.85(15) no
C17 N4 C14 C13 -179.55(17) no
C2 C1 C12 C11 -1.7(3) no
C12 C1 C2 C9 2.1(3) no
N1 C1 C12 C11 172.14(19) no
C12 C1 C2 N2 -179.43(17) no
N1 C1 C2 C9 -171.08(18) no
N1 C1 C2 N2 7.4(3) no
C1 C2 C9 C10 -0.4(3) no
N2 C2 C9 C10 -178.93(19) no
N2 C3 C4 C5 -7.2(3) no
S1 C3 C4 C6 -1.6(2) no
N2 C3 C4 C6 174.77(17) no
S1 C3 C4 C5 176.48(13) no
C6 C4 C5 N1 -147.70(18) no
C6 C4 C5 N3 29.4(3) no
C3 C4 C5 N3 -148.39(17) no
C3 C4 C6 C7 2.5(2) no
C5 C4 C6 C7 -175.49(17) no
C3 C4 C5 N1 34.5(3) no
C4 C6 C7 C8 178.13(19) no
C4 C6 C7 S1 -2.2(2) no
C2 C9 C10 C11 -1.7(3) no
C9 C10 C11 C12 2.0(3) no
C10 C11 C12 C1 -0.3(3) no
N3 C13 C14 N4 -57.8(2) no
N4 C15 C16 N3 58.2(2) no

loop_
_cod_related_entry_id
_cod_related_entry_database
_cod_related_entry_code
1 ChemSpider 10442212
